data_4119494
loop_
_publ_author_name
'Toshifumi Dohi'
'Naoko Takenaga'
'Tomofumi Nakae'
'Yosuke Toyoda'
'Mikio Yamasaki'
'Motoo Shiro'
'Hiromichi Fujioka'
'Akinobu Maruyama'
'Yasuyuki Kita'

_publ_section_title
;
 Asymmetric Dearomatizing Spirolactonization of Naphthols Catalyzed by
 Spirobiindane-Based Chiral Hypervalent Iodine Species
;
_journal_name_full 'Journal of the American Chemical Society'
_journal_page_first 4558
_journal_page_last 4566
_journal_paper_doi 10.1021/ja401074u
_journal_volume 135
_journal_year 2013
_chemical_absolute_configuration ad
_chemical_formula_moiety 'C13 H9 Br O3'
_chemical_formula_sum 'C13 H9 Br O3'
_chemical_formula_weight 293.12
_space_group_IT_number 19
_symmetry_cell_setting orthorhombic
_symmetry_Int_Tables_number 19
_symmetry_space_group_name_Hall 'P 2ac 2ab'
_symmetry_space_group_name_H-M 'P 21 21 21'
_atom_sites_solution_hydrogens geom
_atom_sites_solution_primary direct
_atom_sites_solution_secondary difmap
_cell_angle_alpha 90.0000
_cell_angle_beta 90.0000
_cell_angle_gamma 90.0000
_cell_formula_units_Z 4
_cell_length_a 5.4341(6)
_cell_length_b 10.1557(12)
_cell_length_c 20.159(2)
_cell_measurement_reflns_used 3820
_cell_measurement_temperature 93
_cell_measurement_theta_max 27.50
_cell_measurement_theta_min 3.60
_cell_volume 1112.5(2)
_computing_cell_refinement 'CrystalClear-SM Expert 2.0 r4'
_computing_data_collection 'CrystalClear-SM Expert 2.0 r4 (Rigaku, 2009)'
_computing_data_reduction 'CrystalClear-SM Expert 2.0 r4'
_computing_molecular_graphics 'ORTEP (Johnson, 1976)'
_computing_publication_material 'CrystalStructure 4.0 (Rigaku, 2010)'
_computing_structure_refinement 'SHELXL97 (Sheldrick, 2008)'
_computing_structure_solution 'SIR92 (Altomare, et al., 1994)'
_diffrn_ambient_temperature 93
_diffrn_detector_area_resol_mean 7.111
_diffrn_measured_fraction_theta_full 0.998
_diffrn_measured_fraction_theta_max 0.998
_diffrn_measurement_device_type 'Rigaku Saturn724'
_diffrn_measurement_method \w
_diffrn_radiation_type 'Mo K\a'
_diffrn_radiation_wavelength 0.71075
_diffrn_reflns_av_R_equivalents 0.0325
_diffrn_reflns_limit_h_max 7
_diffrn_reflns_limit_h_min -7
_diffrn_reflns_limit_k_max 13
_diffrn_reflns_limit_k_min -13
_diffrn_reflns_limit_l_max 26
_diffrn_reflns_limit_l_min -26
_diffrn_reflns_number 18015
_diffrn_reflns_theta_full 27.46
_diffrn_reflns_theta_max 27.45
_diffrn_standards_number 0
_exptl_absorpt_coefficient_mu 3.697
_exptl_absorpt_correction_T_max 0.929
_exptl_absorpt_correction_T_min 0.774
_exptl_absorpt_correction_type multi-scan
_exptl_absorpt_process_details 'REQAB (Rigaku, 1998)'
_exptl_crystal_colour colorless
_exptl_crystal_density_diffrn 1.750
_exptl_crystal_description platelet
_exptl_crystal_F_000 584.00
_exptl_crystal_size_max 0.090
_exptl_crystal_size_mid 0.090
_exptl_crystal_size_min 0.020
_refine_diff_density_max 0.470
_refine_diff_density_min -0.680
_refine_ls_abs_structure_details 'Flack, H. D. (1983), Acta Cryst. A39, 876-881.  1523 Friedel Pairs'
_refine_ls_abs_structure_Flack 0.019(10)
_refine_ls_extinction_method none
_refine_ls_goodness_of_fit_ref 1.045
_refine_ls_hydrogen_treatment constr
_refine_ls_number_parameters 154
_refine_ls_number_reflns 2532
_refine_ls_number_restraints 0
_refine_ls_R_factor_gt 0.0238
_refine_ls_shift/su_max 0.001
_refine_ls_structure_factor_coef Fsqd
_refine_ls_weighting_details 'w = 1/[\s^2^(Fo^2^)+(0.0413P)^2^+0.0000P] where P=(Fo^2^+2Fc^2^)/3'
_refine_ls_weighting_scheme calc
_refine_ls_wR_factor_ref 0.0682
_reflns_number_gt 2333
_reflns_number_total 2532
_reflns_threshold_expression F^2^>2.0\s(F^2^)
_cod_data_source_file ja401074u_si_002.cif
_cod_data_source_block rgk1860
_cod_original_cell_volume 1112.5(3)
_cod_database_code 4119494

loop_
_symmetry_equiv_pos_site_id
_symmetry_equiv_pos_as_xyz
1 +X,+Y,+Z
2 1/2+X,1/2-Y,-Z
3 -X,1/2+Y,1/2-Z
4 1/2-X,-Y,1/2+Z

loop_
_atom_site_label
_atom_site_type_symbol
_atom_site_fract_x
_atom_site_fract_y
_atom_site_fract_z
_atom_site_U_iso_or_equiv
_atom_site_adp_type
_atom_site_occupancy
_atom_site_symmetry_multiplicity
_atom_site_calc_flag
_atom_site_refinement_flags
Br1 Br 1.02295(5) 0.24057(2) 0.403298(13) 0.02551(9) Uani 1.0 4 d .
O1 O 0.1874(3) 0.50965(17) 0.26993(9) 0.0164(4) Uani 1.0 4 d .
O2 O 0.3943(4) 0.28633(16) 0.21953(8) 0.0139(4) Uani 1.0 4 d .
O3 O 0.1728(4) 0.28370(18) 0.12622(9) 0.0202(4) Uani 1.0 4 d .
C1 C 0.5470(5) 0.3817(2) 0.25534(12) 0.0130(5) Uani 1.0 4 d .
C2 C 0.3742(5) 0.4691(3) 0.29571(12) 0.0122(5) Uani 1.0 4 d .
C3 C 0.4431(5) 0.5009(3) 0.36508(11) 0.0114(5) Uani 1.0 4 d .
C4 C 0.2977(5) 0.5905(3) 0.39972(14) 0.0166(5) Uani 1.0 4 d .
C5 C 0.3484(5) 0.6184(3) 0.46532(13) 0.0191(6) Uani 1.0 4 d .
C6 C 0.5460(5) 0.5574(3) 0.49608(12) 0.0199(6) Uani 1.0 4 d .
C7 C 0.6914(5) 0.4676(3) 0.46193(12) 0.0168(6) Uani 1.0 4 d .
C8 C 0.6400(5) 0.4370(3) 0.39593(12) 0.0132(5) Uani 1.0 4 d .
C9 C 0.7753(5) 0.3367(3) 0.35805(13) 0.0133(5) Uani 1.0 4 d .
C10 C 0.7332(5) 0.3070(3) 0.29476(13) 0.0147(5) Uani 1.0 4 d .
C11 C 0.3262(5) 0.3371(3) 0.15952(12) 0.0148(6) Uani 1.0 4 d .
C12 C 0.4719(5) 0.4595(3) 0.14433(12) 0.0170(6) Uani 1.0 4 d .
C13 C 0.6650(5) 0.4659(3) 0.19954(12) 0.0155(6) Uani 1.0 4 d .
H4 H 0.1636 0.6325 0.3782 0.0200 Uiso 1.0 4 calc R
H5 H 0.2487 0.6789 0.4892 0.0230 Uiso 1.0 4 calc R
H6 H 0.5826 0.5773 0.5411 0.0238 Uiso 1.0 4 calc R
H7 H 0.8265 0.4267 0.4837 0.0202 Uiso 1.0 4 calc R
H10 H 0.8227 0.2375 0.2744 0.0177 Uiso 1.0 4 calc R
H12A H 0.3650 0.5384 0.1451 0.0204 Uiso 1.0 4 calc R
H12B H 0.5514 0.4529 0.1003 0.0204 Uiso 1.0 4 calc R
H13A H 0.6922 0.5577 0.2144 0.0186 Uiso 1.0 4 calc R
H13B H 0.8235 0.4278 0.1848 0.0186 Uiso 1.0 4 calc R

loop_
_atom_site_aniso_label
_atom_site_aniso_U_11
_atom_site_aniso_U_22
_atom_site_aniso_U_33
_atom_site_aniso_U_12
_atom_site_aniso_U_13
_atom_site_aniso_U_23
Br1 0.02524(15) 0.01873(13) 0.03256(16) 0.00428(13) -0.00973(11) 0.00169(11)
O1 0.0114(10) 0.0171(10) 0.0206(9) 0.0028(8) -0.0016(8) 0.0000(8)
O2 0.0158(9) 0.0121(9) 0.0139(9) -0.0040(7) -0.0031(7) -0.0002(7)
O3 0.0170(9) 0.0222(10) 0.0213(10) -0.0026(8) -0.0066(8) -0.0035(8)
C1 0.0108(13) 0.0106(11) 0.0176(13) -0.0012(10) -0.0018(10) 0.0001(9)
C2 0.0121(13) 0.0081(12) 0.0164(13) -0.0045(10) -0.0003(11) 0.0028(10)
C3 0.0104(13) 0.0098(11) 0.0140(12) -0.0038(10) 0.0018(9) 0.0022(9)
C4 0.0139(13) 0.0130(12) 0.0230(13) -0.0002(10) 0.0015(12) 0.0056(11)
C5 0.0214(15) 0.0150(13) 0.0210(14) 0.0026(12) 0.0088(12) -0.0010(11)
C6 0.0244(16) 0.0204(13) 0.0148(13) -0.0017(12) -0.0017(11) -0.0007(10)
C7 0.0177(14) 0.0170(13) 0.0157(13) -0.0010(11) -0.0030(11) 0.0047(11)
C8 0.0124(12) 0.0088(11) 0.0183(13) -0.0042(9) 0.0026(11) 0.0031(10)
C9 0.0103(13) 0.0080(11) 0.0216(14) -0.0000(10) -0.0036(10) 0.0057(10)
C10 0.0110(13) 0.0095(11) 0.0237(14) 0.0003(10) -0.0019(11) 0.0006(10)
C11 0.0119(12) 0.0172(13) 0.0155(13) 0.0053(11) 0.0010(10) -0.0012(11)
C12 0.0150(14) 0.0184(12) 0.0176(12) 0.0004(12) 0.0010(11) 0.0029(10)
C13 0.0112(13) 0.0163(13) 0.0190(13) -0.0023(11) 0.0021(11) 0.0017(11)

loop_
_atom_type_symbol
_atom_type_description
_atom_type_scat_dispersion_real
_atom_type_scat_dispersion_imag
_atom_type_scat_source
C C 0.0033 0.0016
;
International Tables for Crystallography
(1992, Vol. C, Tables 4.2.6.8 and 6.1.1.4)
;
H H 0.0000 0.0000
;
International Tables for Crystallography
(1992, Vol. C, Table 6.1.1.4)
;
Br Br -0.2901 2.4595
;
International Tables for Crystallography
(1992, Vol. C, Tables 4.2.6.8 and 6.1.1.4)
;
O O 0.0106 0.0060
;
International Tables for Crystallography
(1992, Vol. C, Tables 4.2.6.8 and 6.1.1.4)
;

loop_
_geom_angle_atom_site_label_1
_geom_angle_atom_site_label_2
_geom_angle_atom_site_label_3
_geom_angle
_geom_angle_publ_flag
C1 O2 C11 109.90(18) yes
O2 C1 C2 107.38(19) yes
O2 C1 C10 108.07(18) yes
O2 C1 C13 103.94(19) yes
C2 C1 C10 115.4(2) yes
C2 C1 C13 108.68(19) yes
C10 C1 C13 112.7(2) yes
O1 C2 C1 118.9(3) yes
O1 C2 C3 122.8(3) yes
C1 C2 C3 118.3(2) yes
C2 C3 C4 118.2(3) yes
C2 C3 C8 120.8(2) yes
C4 C3 C8 121.0(3) yes
C3 C4 C5 120.1(3) yes
C4 C5 C6 119.4(3) yes
C5 C6 C7 120.8(3) yes
C6 C7 C8 120.3(3) yes
C3 C8 C7 118.4(3) yes
C3 C8 C9 118.3(3) yes
C7 C8 C9 123.3(3) yes
Br1 C9 C8 117.51(19) yes
Br1 C9 C10 117.81(19) yes
C8 C9 C10 124.7(3) yes
C1 C10 C9 120.8(3) yes
O2 C11 O3 120.9(3) yes
O2 C11 C12 110.4(2) yes
O3 C11 C12 128.7(3) yes
C11 C12 C13 104.3(2) yes
C1 C13 C12 102.7(2) yes

loop_
_geom_bond_atom_site_label_1
_geom_bond_atom_site_label_2
_geom_bond_distance
_geom_bond_publ_flag
Br1 C9 1.896(3) yes
O1 C2 1.213(3) yes
O2 C1 1.465(3) yes
O2 C11 1.366(3) yes
O3 C11 1.200(3) yes
C1 C2 1.527(4) yes
C1 C10 1.494(4) yes
C1 C13 1.552(4) yes
C2 C3 1.483(4) yes
C3 C4 1.393(4) yes
C3 C8 1.397(4) yes
C4 C5 1.380(4) yes
C5 C6 1.386(4) yes
C6 C7 1.390(4) yes
C7 C8 1.394(4) yes
C8 C9 1.470(4) yes
C9 C10 1.331(4) yes
C11 C12 1.505(4) yes
C12 C13 1.531(4) yes
